data_7035543
loop_
_publ_author_name
'Du, Pei-Yao'
'Li, Hui'
'Fu, Xin'
'Gu, Wen'
'Liu, Xin'

_publ_section_title
;
 A 1D anionic lanthanide coordination polymer as an adsorbent material for
 the selective uptake of cationic dyes from aqueous solutions.
;
_journal_issue 30
_journal_name_full 'Dalton transactions (Cambridge, England : 2003)'
_journal_page_first 13752
_journal_page_last 13759
_journal_paper_doi 10.1039/c5dt01848j
_journal_volume 44
_journal_year 2015
_chemical_formula_sum 'C34 H26 Ho N5 O17'
_chemical_formula_weight 941.53
_chemical_name_systematic
; 
 ? 
;
_space_group_IT_number 11
_symmetry_cell_setting monoclinic
_symmetry_space_group_name_Hall '-P 2yb'
_symmetry_space_group_name_H-M 'P 1 21/m 1'
_atom_sites_solution_hydrogens geom
_atom_sites_solution_primary direct
_atom_sites_solution_secondary difmap
_audit_creation_method SHELXL-97
_audit_update_record
;
2015-06-15 deposited with the CCDC.
2015-06-24 downloaded from the CCDC.
;
_cell_angle_alpha 90.00
_cell_angle_beta 98.82(3)
_cell_angle_gamma 90.00
_cell_formula_units_Z 2
_cell_length_a 7.6609(15)
_cell_length_b 21.518(4)
_cell_length_c 12.258(3)
_cell_measurement_reflns_used 5808
_cell_measurement_temperature 293(2)
_cell_measurement_theta_max 25.01
_cell_measurement_theta_min 1.68
_cell_volume 1996.8(7)
_computing_cell_refinement SMART
_computing_data_collection 'SMART (Bruker, 2000)'
_computing_data_reduction 'SAINT (Bruker, 2000)'
_computing_molecular_graphics SHELXTL
_computing_publication_material SHELXTL
_computing_structure_refinement 'SHELXL-97 (Sheldrick, 1997)'
_computing_structure_solution 'SHELXS-97 (Sheldrick, 1997)'
_diffrn_ambient_temperature 293(2)
_diffrn_measured_fraction_theta_full 1.000
_diffrn_measured_fraction_theta_max 1.000
_diffrn_measurement_device_type 'Bruker Smart Apex CCD area detector'
_diffrn_radiation_monochromator graphite
_diffrn_radiation_source 'fine-focus sealed tube'
_diffrn_radiation_type MoK\a
_diffrn_radiation_wavelength 0.71073
_diffrn_reflns_av_R_equivalents 0.0543
_diffrn_reflns_av_unetI/netI 0.0470
_diffrn_reflns_limit_h_max 9
_diffrn_reflns_limit_h_min -9
_diffrn_reflns_limit_k_max 25
_diffrn_reflns_limit_k_min -25
_diffrn_reflns_limit_l_max 14
_diffrn_reflns_limit_l_min -14
_diffrn_reflns_number 16521
_diffrn_reflns_theta_full 25.01
_diffrn_reflns_theta_max 25.01
_diffrn_reflns_theta_min 1.68
_exptl_absorpt_coefficient_mu 2.059
_exptl_absorpt_correction_T_max 0.781
_exptl_absorpt_correction_T_min 0.727
_exptl_absorpt_correction_type multi-scan
_exptl_absorpt_process_details SADABS
_exptl_crystal_colour orange
_exptl_crystal_density_diffrn 1.566
_exptl_crystal_density_meas ?
_exptl_crystal_density_method 'not measured'
_exptl_crystal_description block
_exptl_crystal_F_000 936
_exptl_crystal_size_max 0.16
_exptl_crystal_size_mid 0.14
_exptl_crystal_size_min 0.12
_platon_squeeze_details ' ?'
_refine_diff_density_max 6.516
_refine_diff_density_min -2.347
_refine_diff_density_rms 0.332
_refine_ls_extinction_method none
_refine_ls_goodness_of_fit_ref 1.018
_refine_ls_hydrogen_treatment mixed
_refine_ls_matrix_type full
_refine_ls_number_parameters 272
_refine_ls_number_reflns 3622
_refine_ls_number_restraints 10
_refine_ls_restrained_S_all 1.036
_refine_ls_R_factor_all 0.0779
_refine_ls_R_factor_gt 0.0734
_refine_ls_shift/su_max 0.000
_refine_ls_shift/su_mean 0.000
_refine_ls_structure_factor_coef Fsqd
_refine_ls_weighting_details 'calc w=1/[\s^2^(Fo^2^)+(0.1157P)^2^+48.0000P] where P=(Fo^2^+2Fc^2^)/3'
_refine_ls_weighting_scheme calc
_refine_ls_wR_factor_gt 0.1947
_refine_ls_wR_factor_ref 0.2019
_reflns_number_gt 3388
_reflns_number_total 3622
_reflns_threshold_expression >2sigma(I)
_cod_data_source_file c5dt01848j2.cif
_cod_data_source_block 1
_cod_depositor_comments
;
The following automatic conversions were performed:

'_symmetry_cell_setting' value 'Monoclinic' changed to 'monoclinic'
according to
/usr/data/users/saulius/crontab/automatic-downloads/rss-feeds/RSC/lib/dictionaries/cif_core.dic
dictionary named 'cif_core.dic' version 2.4.2 from 2011-04-26.

'_exptl_crystal_density_meas' value 'none' was changed to '?' - the
value is perceived as not measured.

Automatic conversion script
Id: cif_fix_values 3271 2015-04-21 07:52:19Z andrius 

 Adding full bibliography for 7035543.cif.
;
_cod_original_cell_volume 1996.9(7)
_cod_original_sg_symbol_H-M p21/m
_cod_database_code 7035543

loop_
_symmetry_equiv_pos_as_xyz
'x, y, z'
'-x, y+1/2, -z'
'-x, -y, -z'
'x, -y-1/2, z'

loop_
_atom_site_label
_atom_site_type_symbol
_atom_site_fract_x
_atom_site_fract_y
_atom_site_fract_z
_atom_site_U_iso_or_equiv
_atom_site_adp_type
_atom_site_occupancy
_atom_site_symmetry_multiplicity
_atom_site_calc_flag
_atom_site_refinement_flags
_atom_site_disorder_assembly
_atom_site_disorder_group
O8 O 0.708(2) 0.6866(7) 1.1536(10) 0.102(4) Uani 1 1 d U . .
O9 O 0.7384(8) 0.6657(3) 1.3254(5) 0.0177(14) Uani 1 1 d . . .
C12 C 0.6700(19) 0.6547(6) 1.2287(10) 0.047(4) Uani 1 1 d . . .
C13 C 0.5680(14) 0.5462(5) 1.2688(8) 0.025(2) Uani 1 1 d . . .
H13 H 0.6368 0.5483 1.3381 0.030 Uiso 1 1 calc R . .
Ho1 Ho 0.08415(7) 0.2500 0.73279(4) 0.0125(2) Uani 1 2 d SD . .
O3 O -0.2951(10) 0.3670(3) 0.5570(5) 0.0229(15) Uani 1 1 d . . .
O6 O 0.4266(10) 0.3868(4) 1.2844(6) 0.0300(18) Uani 1 1 d . . .
O5 O -0.0216(10) 0.6484(3) 0.6029(6) 0.0287(17) Uani 1 1 d . . .
O2 O -0.1234(9) 0.3243(3) 0.6976(6) 0.0233(15) Uani 1 1 d . . .
O1 O 0.0299(13) 0.2500 0.5356(7) 0.0177(19) Uani 1 2 d SD . .
H1 H 0.052(14) 0.2178(5) 0.500(5) 0.027 Uiso 1 1 d D . .
O4 O -0.2131(11) 0.5890(3) 0.4932(6) 0.0284(17) Uani 1 1 d . . .
H4 H -0.2019 0.6149 0.4456 0.043 Uiso 1 1 calc R . .
O7 O 0.5935(13) 0.4483(4) 1.4026(6) 0.040(2) Uani 1 1 d . . .
H7 H 0.5925 0.4186 1.4443 0.059 Uiso 1 1 calc R . .
N3 N 0.6162(15) 0.2500 0.4651(10) 0.019(2) Uani 1 2 d S . .
H3A H 0.6657 0.2838 0.5003 0.023 Uiso 0.50 1 calc PR . .
H3B H 0.6657 0.2162 0.5003 0.023 Uiso 0.50 1 calc PR . .
C1 C -0.1837(12) 0.3707(4) 0.6413(8) 0.0151(19) Uani 1 1 d . . .
N1 N 0.1654(13) 0.4935(5) 0.9302(8) 0.033(2) Uani 1 1 d . . .
C3 C -0.1409(13) 0.4865(4) 0.6174(8) 0.0177(19) Uani 1 1 d . . .
H3 H -0.2104 0.4840 0.5484 0.021 Uiso 1 1 calc R . .
C2 C -0.1123(12) 0.4334(4) 0.6826(8) 0.0159(19) Uani 1 1 d . . .
C5 C -0.0955(13) 0.5996(4) 0.5815(8) 0.019(2) Uani 1 1 d . . .
C6 C 0.0369(14) 0.5478(5) 0.7574(8) 0.021(2) Uani 1 1 d . . .
H6 H 0.0892 0.5854 0.7814 0.026 Uiso 1 1 calc R . .
N2 N 0.2504(14) 0.5430(5) 0.9569(7) 0.037(2) Uani 1 1 d . . .
C16 C 0.4948(14) 0.4363(5) 1.3092(8) 0.023(2) Uani 1 1 d . . .
C17 C 0.421(2) 0.2500 0.4696(14) 0.031(4) Uani 1 2 d S . .
H17A H 0.4015 0.2563 0.5443 0.047 Uiso 0.50 1 calc PR A -1
H17B H 0.3710 0.2108 0.4434 0.047 Uiso 0.50 1 calc PR A -1
H17C H 0.3651 0.2828 0.4238 0.047 Uiso 0.50 1 calc PR A -1
C7 C 0.0610(13) 0.4955(5) 0.8239(8) 0.024(2) Uani 1 1 d . . .
C4 C -0.0669(12) 0.5431(5) 0.6541(8) 0.0181(19) Uani 1 1 d . . .
C14 C 0.4760(14) 0.4918(5) 1.2349(8) 0.025(2) Uani 1 1 d . . .
C18 C 0.652(2) 0.2500 0.3508(13) 0.028(3) Uani 1 2 d S . .
H18A H 0.5757 0.2793 0.3080 0.042 Uiso 0.50 1 calc PR B -1
H18B H 0.6313 0.2092 0.3198 0.042 Uiso 0.50 1 calc PR B -1
H18C H 0.7730 0.2615 0.3499 0.042 Uiso 0.50 1 calc PR B -1
C8 C -0.0140(13) 0.4389(5) 0.7874(8) 0.022(2) Uani 1 1 d . . .
H8 H 0.0017 0.4044 0.8336 0.026 Uiso 1 1 calc R . .
C15 C 0.3700(14) 0.4890(5) 1.1324(8) 0.025(2) Uani 1 1 d . . .
H15 H 0.3093 0.4526 1.1100 0.030 Uiso 1 1 calc R . .
C9 C 0.3552(16) 0.5400(6) 1.0644(9) 0.035(3) Uani 1 1 d . . .
C10 C 0.454(2) 0.5943(7) 1.0949(10) 0.052(4) Uani 1 1 d . . .
H10 H 0.4504 0.6276 1.0462 0.063 Uiso 1 1 calc R . .
C11 C 0.5559(17) 0.5975(6) 1.1981(9) 0.037(3) Uani 1 1 d . . .

loop_
_atom_site_aniso_label
_atom_site_aniso_U_11
_atom_site_aniso_U_22
_atom_site_aniso_U_33
_atom_site_aniso_U_23
_atom_site_aniso_U_13
_atom_site_aniso_U_12
O8 0.133(8) 0.093(7) 0.060(6) 0.036(6) -0.044(6) -0.081(7)
O9 0.020(3) 0.014(3) 0.017(3) 0.000(3) -0.006(3) -0.006(3)
C12 0.059(8) 0.034(7) 0.037(7) 0.028(6) -0.028(6) -0.024(6)
C13 0.033(6) 0.024(6) 0.017(5) 0.005(4) -0.005(4) -0.013(4)
Ho1 0.0158(4) 0.0076(3) 0.0122(4) 0.000 -0.0039(2) 0.000
O3 0.033(4) 0.012(3) 0.019(3) 0.000(3) -0.007(3) -0.005(3)
O6 0.039(4) 0.017(4) 0.031(4) -0.001(3) -0.006(3) -0.004(3)
O5 0.038(4) 0.017(4) 0.028(4) 0.003(3) -0.004(3) -0.007(3)
O2 0.018(3) 0.014(3) 0.036(4) 0.003(3) -0.003(3) 0.004(3)
O1 0.026(5) 0.011(4) 0.015(5) 0.000 -0.002(4) 0.000
O4 0.042(4) 0.019(4) 0.020(4) 0.003(3) -0.007(3) -0.008(3)
O7 0.064(6) 0.022(4) 0.025(4) 0.012(3) -0.018(4) -0.017(4)
N3 0.017(6) 0.013(6) 0.026(6) 0.000 0.001(5) 0.000
C1 0.012(4) 0.010(4) 0.022(5) -0.001(4) 0.001(4) 0.005(3)
N1 0.040(5) 0.029(5) 0.025(5) 0.006(4) -0.011(4) -0.017(4)
C3 0.024(5) 0.014(5) 0.014(4) -0.001(4) -0.002(4) -0.002(4)
C2 0.015(4) 0.015(5) 0.018(5) 0.000(4) 0.002(4) -0.001(4)
C5 0.024(5) 0.013(5) 0.019(5) 0.001(4) -0.001(4) 0.000(4)
C6 0.030(5) 0.016(5) 0.017(5) 0.000(4) -0.001(4) -0.008(4)
N2 0.050(6) 0.038(6) 0.018(5) 0.007(4) -0.012(4) -0.022(5)
C16 0.027(5) 0.024(6) 0.018(5) 0.003(4) 0.002(4) -0.009(4)
C17 0.027(8) 0.031(9) 0.036(9) 0.000 0.004(7) 0.000
C7 0.025(5) 0.027(6) 0.018(5) 0.006(4) -0.007(4) -0.010(4)
C4 0.019(5) 0.017(5) 0.017(5) 0.004(4) 0.001(4) 0.003(4)
C14 0.030(6) 0.027(6) 0.017(5) -0.001(4) -0.003(4) -0.007(5)
C18 0.019(7) 0.032(9) 0.033(8) 0.000 0.004(6) 0.000
C8 0.022(5) 0.020(5) 0.022(5) 0.009(4) -0.005(4) -0.001(4)
C15 0.026(5) 0.028(6) 0.020(5) 0.000(4) -0.002(4) -0.012(4)
C9 0.042(7) 0.043(7) 0.017(5) 0.005(5) -0.009(5) -0.022(6)
C10 0.072(10) 0.044(8) 0.032(7) 0.020(6) -0.021(6) -0.041(7)
C11 0.045(7) 0.036(7) 0.025(6) 0.010(5) -0.016(5) -0.030(6)

loop_
_atom_type_symbol
_atom_type_description
_atom_type_scat_dispersion_real
_atom_type_scat_dispersion_imag
_atom_type_scat_source
C C 0.0033 0.0016 'International Tables Vol C Tables 4.2.6.8 and 6.1.1.4'
Ho Ho -0.2175 4.6783 'International Tables Vol C Tables 4.2.6.8 and 6.1.1.4'
N N 0.0061 0.0033 'International Tables Vol C Tables 4.2.6.8 and 6.1.1.4'
O O 0.0106 0.0060 'International Tables Vol C Tables 4.2.6.8 and 6.1.1.4'
H H 0.0000 0.0000 'International Tables Vol C Tables 4.2.6.8 and 6.1.1.4'

loop_
_geom_angle_atom_site_label_1
_geom_angle_atom_site_label_2
_geom_angle_atom_site_label_3
_geom_angle
_geom_angle_site_symmetry_1
_geom_angle_site_symmetry_3
C12 O8 Ho1 95.6(8) . 3_667
C12 O9 Ho1 92.0(7) . 3_667
O8 C12 O9 119.9(11) . .
O8 C12 C11 117.7(12) . .
O9 C12 C11 122.0(10) . .
O8 C12 Ho1 58.5(7) . 3_667
O9 C12 Ho1 61.4(6) . 3_667
C11 C12 Ho1 171.1(12) . 3_667
C14 C13 C11 119.6(9) . .
O2 Ho1 O2 90.6(4) 4_565 .
O2 Ho1 O8 155.5(4) 4_565 3_667
O2 Ho1 O8 95.4(5) . 3_667
O2 Ho1 O8 95.4(5) 4_565 2_647
O2 Ho1 O8 155.5(4) . 2_647
O8 Ho1 O8 70.1(7) 3_667 2_647
O2 Ho1 O1 78.3(3) 4_565 .
O2 Ho1 O1 78.3(3) . .
O8 Ho1 O1 126.1(3) 3_667 .
O8 Ho1 O1 126.1(3) 2_647 .
O2 Ho1 O9 151.9(2) 4_565 3_667
O2 Ho1 O9 79.9(2) . 3_667
O8 Ho1 O9 52.5(3) 3_667 3_667
O8 Ho1 O9 104.2(5) 2_647 3_667
O1 Ho1 O9 73.9(2) . 3_667
O2 Ho1 O9 79.9(2) 4_565 2_647
O2 Ho1 O9 151.9(2) . 2_647
O8 Ho1 O9 104.2(5) 3_667 2_647
O8 Ho1 O9 52.5(3) 2_647 2_647
O1 Ho1 O9 73.9(2) . 2_647
O9 Ho1 O9 96.1(3) 3_667 2_647
O2 Ho1 C12 177.5(3) 4_565 3_667
O2 Ho1 C12 87.1(4) . 3_667
O8 Ho1 C12 25.9(4) 3_667 3_667
O8 Ho1 C12 87.1(5) 2_647 3_667
O1 Ho1 C12 100.4(3) . 3_667
O9 Ho1 C12 26.6(3) 3_667 3_667
O9 Ho1 C12 101.8(4) 2_647 3_667
O2 Ho1 C12 87.1(4) 4_565 2_647
O2 Ho1 C12 177.5(3) . 2_647
O8 Ho1 C12 87.1(5) 3_667 2_647
O8 Ho1 C12 25.9(4) 2_647 2_647
O1 Ho1 C12 100.4(3) . 2_647
O9 Ho1 C12 101.8(4) 3_667 2_647
O9 Ho1 C12 26.6(3) 2_647 2_647
C12 Ho1 C12 95.3(6) 3_667 2_647
C1 O2 Ho1 149.0(6) . .
C18 N3 C17 111.6(11) . .
O3 C1 O2 123.5(9) . .
O3 C1 C2 120.4(8) . .
O2 C1 C2 116.1(8) . .
N2 N1 C7 114.1(9) . .
C4 C3 C2 120.9(8) . .
C8 C2 C3 118.4(9) . .
C8 C2 C1 120.1(8) . .
C3 C2 C1 121.5(8) . .
O5 C5 O4 124.8(9) . .
O5 C5 C4 123.8(9) . .
O4 C5 C4 111.4(8) . .
C7 C6 C4 118.8(9) . .
N1 N2 C9 113.1(9) . .
O6 C16 O7 124.9(10) . .
O6 C16 C14 123.7(9) . .
O7 C16 C14 111.5(9) . .
C6 C7 C8 120.8(9) . .
C6 C7 N1 124.6(9) . .
C8 C7 N1 114.6(9) . .
C3 C4 C6 120.4(9) . .
C3 C4 C5 120.2(8) . .
C6 C4 C5 119.4(9) . .
C15 C14 C13 120.3(10) . .
C15 C14 C16 120.3(9) . .
C13 C14 C16 119.4(9) . .
C7 C8 C2 120.6(9) . .
C9 C15 C14 119.8(10) . .
C15 C9 C10 120.7(10) . .
C15 C9 N2 125.2(10) . .
C10 C9 N2 114.0(10) . .
C11 C10 C9 119.2(11) . .
C10 C11 C13 120.2(10) . .
C10 C11 C12 119.2(10) . .
C13 C11 C12 120.3(9) . .

loop_
_geom_bond_atom_site_label_1
_geom_bond_atom_site_label_2
_geom_bond_distance
_geom_bond_site_symmetry_2
O8 C12 1.219(17) .
O8 Ho1 2.377(11) 3_667
O9 C12 1.243(14) .
O9 Ho1 2.438(6) 3_667
C12 C11 1.523(15) .
C12 Ho1 2.775(12) 3_667
C13 C14 1.397(15) .
C13 C11 1.397(15) .
Ho1 O2 2.249(7) 4_565
Ho1 O2 2.249(7) .
Ho1 O8 2.377(11) 3_667
Ho1 O8 2.377(11) 2_647
Ho1 O1 2.389(9) .
Ho1 O9 2.438(6) 3_667
Ho1 O9 2.438(6) 2_647
Ho1 C12 2.775(12) 3_667
Ho1 C12 2.775(12) 2_647
O3 C1 1.237(11) .
O6 C16 1.204(13) .
O5 C5 1.202(12) .
O2 C1 1.262(12) .
O4 C5 1.318(12) .
O7 C16 1.298(13) .
N3 C18 1.469(19) .
N3 C17 1.507(19) .
C1 C2 1.512(13) .
N1 N2 1.265(13) .
N1 C7 1.421(13) .
C3 C4 1.390(14) .
C3 C2 1.392(13) .
C2 C8 1.391(13) .
C5 C4 1.503(13) .
C6 C7 1.385(14) .
C6 C4 1.392(13) .
N2 C9 1.435(13) .
C16 C14 1.497(15) .
C7 C8 1.391(15) .
C14 C15 1.388(14) .
C15 C9 1.373(16) .
C9 C10 1.411(17) .
C10 C11 1.383(16) .

loop_
_platon_squeeze_void_nr
_platon_squeeze_void_average_x
_platon_squeeze_void_average_y
_platon_squeeze_void_average_z
_platon_squeeze_void_volume
_platon_squeeze_void_count_electrons
1 -0.034 0.250 0.067 199.3 57.5
2 0.010 0.750 -0.067 199.3 55.8
